data_7019721
loop_
_publ_author_name
'Dange, Deepak'
'Choong, Sam L.'
'Schenk, Christian'
'Stasch, Andreas'
'Jones, Cameron'

_publ_section_title
;
 Synthesis and characterisation of anionic and neutral gallium(i)
 N-heterocyclic carbene analogues.
;
_journal_issue 31
_journal_name_full 'Dalton transactions (Cambridge, England : 2003)'
_journal_page_first 9304
_journal_page_last 9315
_journal_paper_doi 10.1039/c2dt30299c
_journal_volume 41
_journal_year 2012
_chemical_formula_sum 'C82 H92 Ga N4 Na O2'
_chemical_formula_weight 1258.31
_chemical_name_systematic
;
?
;
_space_group_IT_number 4
_symmetry_cell_setting monoclinic
_symmetry_space_group_name_Hall 'P 2yb'
_symmetry_space_group_name_H-M 'P 1 21 1'
_atom_sites_solution_hydrogens geom
_atom_sites_solution_primary direct
_atom_sites_solution_secondary difmap
_audit_creation_method SHELXL-97
_cell_angle_alpha 90.00
_cell_angle_beta 111.37(3)
_cell_angle_gamma 90.00
_cell_formula_units_Z 2
_cell_length_a 12.676(3)
_cell_length_b 20.958(4)
_cell_length_c 14.496(3)
_cell_measurement_temperature 173(2)
_cell_volume 3586.3(15)
_computing_structure_refinement 'SHELXL-97 (Sheldrick, 1997)'
_computing_structure_solution 'SHELXS-97 (Sheldrick, 1990)'
_diffrn_ambient_temperature 173(2)
_diffrn_measured_fraction_theta_full 0.998
_diffrn_measured_fraction_theta_max 0.998
_diffrn_measurement_device_type 'Oxford Gemini Ultra'
_diffrn_radiation_monochromator graphite
_diffrn_radiation_source 'Enhance (Mo) X-ray Source'
_diffrn_radiation_type MoK\a
_diffrn_radiation_wavelength 0.71073
_diffrn_reflns_av_R_equivalents 0.0000
_diffrn_reflns_av_sigmaI/netI 0.0897
_diffrn_reflns_limit_h_max 15
_diffrn_reflns_limit_h_min -15
_diffrn_reflns_limit_k_max 24
_diffrn_reflns_limit_k_min -23
_diffrn_reflns_limit_l_max 17
_diffrn_reflns_limit_l_min -17
_diffrn_reflns_number 12281
_diffrn_reflns_theta_full 25.00
_diffrn_reflns_theta_max 25.00
_diffrn_reflns_theta_min 3.02
_exptl_absorpt_coefficient_mu 0.438
_exptl_absorpt_correction_T_max 0.981
_exptl_absorpt_correction_T_min 0.935
_exptl_absorpt_correction_type multi-scan
_exptl_absorpt_process_details 'SCALE3 ABSPACK'
_exptl_crystal_colour yellow
_exptl_crystal_density_diffrn 1.165
_exptl_crystal_density_method 'not measured'
_exptl_crystal_description block
_exptl_crystal_F_000 1340
_exptl_crystal_size_max 0.15
_exptl_crystal_size_mid 0.12
_exptl_crystal_size_min 0.04
_refine_diff_density_max 0.397
_refine_diff_density_min -0.220
_refine_diff_density_rms 0.047
_refine_ls_abs_structure_details 'Flack H D (1983), Acta Cryst. A39, 876-881'
_refine_ls_abs_structure_Flack 0.438(8)
_refine_ls_extinction_method none
_refine_ls_goodness_of_fit_ref 1.031
_refine_ls_hydrogen_treatment constr
_refine_ls_matrix_type full
_refine_ls_number_parameters 822
_refine_ls_number_reflns 12281
_refine_ls_number_restraints 1
_refine_ls_restrained_S_all 1.031
_refine_ls_R_factor_all 0.0965
_refine_ls_R_factor_gt 0.0529
_refine_ls_shift/su_max 0.000
_refine_ls_shift/su_mean 0.000
_refine_ls_structure_factor_coef Fsqd
_refine_ls_weighting_details 'calc w=1/[\s^2^(Fo^2^)+(0.0219P)^2^+0.9558P] where P=(Fo^2^+2Fc^2^)/3'
_refine_ls_weighting_scheme calc
_refine_ls_wR_factor_gt 0.0783
_refine_ls_wR_factor_ref 0.0908
_reflns_number_gt 8804
_reflns_number_total 12281
_reflns_threshold_expression >2sigma(I)
_cod_data_source_file c2dt30299c.txt
_cod_data_source_block compound6d
_cod_original_cell_volume 3586.4(12)
_cod_original_sg_symbol_H-M P2(1)
_cod_database_code 7019721

loop_
_symmetry_equiv_pos_as_xyz
'x, y, z'
'-x, y+1/2, -z'

loop_
_atom_site_label
_atom_site_type_symbol
_atom_site_fract_x
_atom_site_fract_y
_atom_site_fract_z
_atom_site_U_iso_or_equiv
_atom_site_adp_type
_atom_site_occupancy
_atom_site_symmetry_multiplicity
_atom_site_calc_flag
_atom_site_refinement_flags
Ga1 Ga 0.16473(3) 0.69947(2) 0.72446(3) 0.03474(11) Uani 1 1 d .
Na1 Na -0.07640(12) 0.64876(7) 0.64865(11) 0.0468(4) Uani 1 1 d .
O1 O -0.2058(2) 0.71095(14) 0.6925(2) 0.0525(7) Uani 1 1 d .
N1 N 0.30861(18) 0.70115(16) 0.70408(16) 0.0264(6) Uani 1 1 d .
C1 C 0.3859(3) 0.74331(16) 0.7687(3) 0.0311(9) Uani 1 1 d .
H1 H 0.4601 0.7486 0.7681 0.037 Uiso 1 1 calc R
O2 O 0.7167(2) 0.84615(16) 0.9286(2) 0.0585(9) Uani 1 1 d .
N2 N 0.2419(2) 0.76316(13) 0.82536(19) 0.0281(7) Uani 1 1 d .
C2 C 0.3511(3) 0.77586(17) 0.8314(3) 0.0318(9) Uani 1 1 d .
H2 H 0.3983 0.8058 0.8771 0.038 Uiso 1 1 calc R
N3 N -0.1595(3) 0.54177(17) 0.6531(3) 0.0534(9) Uani 1 1 d .
C3 C 0.3462(3) 0.66756(16) 0.6373(2) 0.0260(8) Uani 1 1 d .
N4 N -0.0784(3) 0.59141(16) 0.4975(3) 0.0533(9) Uani 1 1 d .
C4 C 0.4002(3) 0.60773(17) 0.6635(3) 0.0302(9) Uani 1 1 d .
C5 C 0.4363(3) 0.57584(17) 0.5960(3) 0.0333(10) Uani 1 1 d .
H5 H 0.4712 0.5353 0.6136 0.040 Uiso 1 1 calc R
C6 C 0.4233(3) 0.60090(17) 0.5045(3) 0.0310(9) Uani 1 1 d .
C7 C 0.3725(3) 0.66012(17) 0.4807(3) 0.0312(9) Uani 1 1 d .
H7 H 0.3651 0.6786 0.4188 0.037 Uiso 1 1 calc R
C8 C 0.3319(2) 0.6937(2) 0.5436(2) 0.0291(8) Uani 1 1 d .
C9 C 0.4622(3) 0.56569(19) 0.4314(3) 0.0420(10) Uani 1 1 d .
H9A H 0.4989 0.5257 0.4612 0.063 Uiso 1 1 calc R
H9B H 0.5162 0.5923 0.4145 0.063 Uiso 1 1 calc R
H9C H 0.3967 0.5564 0.3713 0.063 Uiso 1 1 calc R
C10 C 0.4178(3) 0.57987(16) 0.7652(3) 0.0340(9) Uani 1 1 d .
H10 H 0.4022 0.6153 0.8046 0.041 Uiso 1 1 calc R
C11 C 0.3361(3) 0.52595(17) 0.7645(3) 0.0376(10) Uani 1 1 d .
C12 C 0.2695(4) 0.49423(19) 0.6810(3) 0.0453(12) Uani 1 1 d .
H12 H 0.2720 0.5064 0.6186 0.054 Uiso 1 1 calc R
C13 C 0.1984(4) 0.4446(2) 0.6852(4) 0.0590(13) Uani 1 1 d .
H13 H 0.1535 0.4232 0.6261 0.071 Uiso 1 1 calc R
C14 C 0.1929(4) 0.4266(2) 0.7737(4) 0.0613(13) Uani 1 1 d .
H14 H 0.1448 0.3925 0.7764 0.074 Uiso 1 1 calc R
C15 C 0.2566(4) 0.4577(2) 0.8583(4) 0.0626(14) Uani 1 1 d .
H15 H 0.2522 0.4456 0.9199 0.075 Uiso 1 1 calc R
C16 C 0.3281(4) 0.5072(2) 0.8545(3) 0.0571(12) Uani 1 1 d .
H16 H 0.3722 0.5286 0.9138 0.068 Uiso 1 1 calc R
C17 C 0.5411(3) 0.55910(18) 0.8219(3) 0.0356(10) Uani 1 1 d .
C18 C 0.6188(4) 0.6042(2) 0.8771(3) 0.0504(11) Uani 1 1 d .
H18 H 0.5956 0.6473 0.8773 0.060 Uiso 1 1 calc R
C19 C 0.7306(4) 0.5871(2) 0.9322(3) 0.0583(14) Uani 1 1 d .
H19 H 0.7828 0.6182 0.9703 0.070 Uiso 1 1 calc R
C20 C 0.7647(4) 0.5251(2) 0.9309(3) 0.0535(12) Uani 1 1 d .
H20 H 0.8409 0.5133 0.9675 0.064 Uiso 1 1 calc R
C21 C 0.6888(4) 0.4802(2) 0.8769(3) 0.0472(11) Uani 1 1 d .
H21 H 0.7127 0.4373 0.8763 0.057 Uiso 1 1 calc R
C22 C 0.5785(3) 0.49669(19) 0.8237(3) 0.0404(10) Uani 1 1 d .
H22 H 0.5268 0.4648 0.7874 0.048 Uiso 1 1 calc R
C23 C 0.2760(3) 0.75905(16) 0.5154(3) 0.0321(9) Uani 1 1 d .
H23 H 0.2731 0.7778 0.5779 0.039 Uiso 1 1 calc R
C24 C 0.1531(3) 0.75585(18) 0.4426(3) 0.0367(10) Uani 1 1 d .
C25 C 0.1187(3) 0.72205(19) 0.3567(3) 0.0500(12) Uani 1 1 d .
H25 H 0.1725 0.6970 0.3414 0.060 Uiso 1 1 calc R
C26 C 0.0069(3) 0.7230(2) 0.2905(3) 0.0624(15) Uani 1 1 d .
H26 H -0.0145 0.7002 0.2298 0.075 Uiso 1 1 calc R
C27 C -0.0719(4) 0.7575(2) 0.3141(4) 0.0647(14) Uani 1 1 d .
H27 H -0.1486 0.7581 0.2700 0.078 Uiso 1 1 calc R
C28 C -0.0402(4) 0.7906(2) 0.4007(3) 0.0574(12) Uani 1 1 d .
H28 H -0.0953 0.8135 0.4176 0.069 Uiso 1 1 calc R
C29 C 0.0722(3) 0.7913(2) 0.4644(3) 0.0502(12) Uani 1 1 d .
H29 H 0.0941 0.8161 0.5233 0.060 Uiso 1 1 calc R
C30 C 0.3479(3) 0.80448(17) 0.4807(3) 0.0350(10) Uani 1 1 d .
C31 C 0.4350(3) 0.83731(18) 0.5508(3) 0.0427(11) Uani 1 1 d .
H31 H 0.4468 0.8320 0.6189 0.051 Uiso 1 1 calc R
C32 C 0.5054(3) 0.8777(2) 0.5243(3) 0.0510(12) Uani 1 1 d .
H32 H 0.5642 0.9002 0.5738 0.061 Uiso 1 1 calc R
C33 C 0.4902(4) 0.8852(2) 0.4263(4) 0.0540(12) Uani 1 1 d .
H33 H 0.5399 0.9119 0.4079 0.065 Uiso 1 1 calc R
C34 C 0.4045(4) 0.8546(2) 0.3558(3) 0.0583(12) Uani 1 1 d .
H34 H 0.3935 0.8604 0.2880 0.070 Uiso 1 1 calc R
C35 C 0.3324(4) 0.8147(2) 0.3816(3) 0.0490(11) Uani 1 1 d .
H35 H 0.2718 0.7941 0.3312 0.059 Uiso 1 1 calc R
C36 C 0.1955(3) 0.79568(16) 0.8872(2) 0.0278(8) Uani 1 1 d .
C37 C 0.2119(3) 0.77323(17) 0.9831(3) 0.0298(10) Uani 1 1 d .
C38 C 0.1541(3) 0.80273(18) 1.0372(3) 0.0331(10) Uani 1 1 d .
H38 H 0.1664 0.7877 1.1022 0.040 Uiso 1 1 calc R
C39 C 0.0800(3) 0.85283(18) 1.0000(3) 0.0326(10) Uani 1 1 d .
C40 C 0.0680(3) 0.87560(17) 0.9070(3) 0.0356(9) Uani 1 1 d .
H40 H 0.0185 0.9106 0.8808 0.043 Uiso 1 1 calc R
C41 C 0.1248(3) 0.84957(16) 0.8508(2) 0.0300(9) Uani 1 1 d .
C42 C 0.0154(3) 0.88164(19) 1.0588(3) 0.0455(11) Uani 1 1 d .
H42A H -0.0659 0.8742 1.0242 0.068 Uiso 1 1 calc R
H42B H 0.0300 0.9276 1.0660 0.068 Uiso 1 1 calc R
H42C H 0.0400 0.8618 1.1245 0.068 Uiso 1 1 calc R
C43 C 0.2929(3) 0.71777(16) 1.0266(3) 0.0393(10) Uani 1 1 d .
H43 H 0.3145 0.7010 0.9713 0.047 Uiso 1 1 calc R
C44 C 0.2323(3) 0.66330(18) 1.0562(3) 0.0427(11) Uani 1 1 d .
C45 C 0.2191(4) 0.6600(2) 1.1455(4) 0.0671(14) Uani 1 1 d .
H45 H 0.2530 0.6917 1.1941 0.081 Uiso 1 1 calc R
C46 C 0.1582(5) 0.6118(2) 1.1667(5) 0.0924(19) Uani 1 1 d .
H46 H 0.1495 0.6113 1.2291 0.111 Uiso 1 1 calc R
C47 C 0.1098(5) 0.5646(3) 1.0997(5) 0.0853(17) Uani 1 1 d .
H47 H 0.0672 0.5317 1.1148 0.102 Uiso 1 1 calc R
C48 C 0.1235(5) 0.5657(3) 1.0106(4) 0.0829(19) Uani 1 1 d .
H48 H 0.0917 0.5330 0.9632 0.099 Uiso 1 1 calc R
C49 C 0.1855(4) 0.6158(2) 0.9899(4) 0.0616(15) Uani 1 1 d .
H49 H 0.1950 0.6165 0.9278 0.074 Uiso 1 1 calc R
C50 C 0.4026(3) 0.7394(2) 1.1070(3) 0.0458(11) Uani 1 1 d .
C51 C 0.4725(4) 0.6952(3) 1.1721(4) 0.0949(18) Uani 1 1 d .
H51 H 0.4501 0.6517 1.1686 0.114 Uiso 1 1 calc R
C52 C 0.5760(5) 0.7145(4) 1.2429(4) 0.120(2) Uani 1 1 d .
H52 H 0.6235 0.6839 1.2869 0.144 Uiso 1 1 calc R
C53 C 0.6091(4) 0.7758(4) 1.2494(4) 0.0892(19) Uani 1 1 d .
H53 H 0.6780 0.7885 1.2999 0.107 Uiso 1 1 calc R
C54 C 0.5439(4) 0.8196(3) 1.1837(4) 0.0637(14) Uani 1 1 d .
H54 H 0.5693 0.8624 1.1857 0.076 Uiso 1 1 calc R
C55 C 0.4408(3) 0.8013(2) 1.1142(3) 0.0478(11) Uani 1 1 d .
H55 H 0.3948 0.8325 1.0701 0.057 Uiso 1 1 calc R
C56 C 0.1180(3) 0.87806(17) 0.7514(3) 0.0341(9) Uani 1 1 d .
H56 H 0.1290 0.8416 0.7113 0.041 Uiso 1 1 calc R
C57 C 0.0019(3) 0.90578(17) 0.6925(3) 0.0326(9) Uani 1 1 d .
C58 C -0.0805(3) 0.8659(2) 0.6316(3) 0.0479(11) Uani 1 1 d .
H58 H -0.0631 0.8221 0.6279 0.057 Uiso 1 1 calc R
C59 C -0.1879(4) 0.8878(2) 0.5755(4) 0.0589(14) Uani 1 1 d .
H59 H -0.2427 0.8596 0.5328 0.071 Uiso 1 1 calc R
C60 C -0.2144(3) 0.9509(2) 0.5823(3) 0.0497(11) Uani 1 1 d .
H60 H -0.2882 0.9662 0.5450 0.060 Uiso 1 1 calc R
C61 C -0.1346(3) 0.9916(2) 0.6429(3) 0.0514(12) Uani 1 1 d .
H61 H -0.1532 1.0351 0.6479 0.062 Uiso 1 1 calc R
C62 C -0.0260(3) 0.96921(19) 0.6970(3) 0.0473(11) Uani 1 1 d .
H62 H 0.0296 0.9979 0.7376 0.057 Uiso 1 1 calc R
C63 C 0.2155(3) 0.92399(19) 0.7647(3) 0.0376(10) Uani 1 1 d .
C64 C 0.2563(4) 0.9650(2) 0.8434(3) 0.0562(13) Uani 1 1 d .
H64 H 0.2223 0.9652 0.8920 0.067 Uiso 1 1 calc R
C65 C 0.3465(4) 1.0066(2) 0.8545(4) 0.0678(14) Uani 1 1 d .
H65 H 0.3718 1.0352 0.9091 0.081 Uiso 1 1 calc R
C66 C 0.3979(4) 1.0061(2) 0.7866(4) 0.0588(13) Uani 1 1 d .
H66 H 0.4600 1.0336 0.7943 0.071 Uiso 1 1 calc R
C67 C 0.3597(3) 0.9658(2) 0.7077(3) 0.0504(11) Uani 1 1 d .
H67 H 0.3952 0.9657 0.6601 0.060 Uiso 1 1 calc R
C68 C 0.2695(3) 0.9248(2) 0.6958(3) 0.0415(11) Uani 1 1 d .
H68 H 0.2441 0.8969 0.6403 0.050 Uiso 1 1 calc R
C69 C -0.1710(4) 0.5081(2) 0.5612(4) 0.0665(15) Uani 1 1 d .
H69A H -0.2451 0.5190 0.5098 0.080 Uiso 1 1 calc R
H69B H -0.1700 0.4616 0.5730 0.080 Uiso 1 1 calc R
C70 C -0.0798(4) 0.5242(2) 0.5239(3) 0.0665(13) Uani 1 1 d .
H70A H -0.0058 0.5132 0.5753 0.080 Uiso 1 1 calc R
H70B H -0.0893 0.4978 0.4648 0.080 Uiso 1 1 calc R
C71 C -0.0769(4) 0.5106(3) 0.7399(4) 0.0936(18) Uani 1 1 d .
H71A H -0.0023 0.5109 0.7341 0.140 Uiso 1 1 calc R
H71B H -0.1003 0.4664 0.7437 0.140 Uiso 1 1 calc R
H71C H -0.0728 0.5336 0.8000 0.140 Uiso 1 1 calc R
C72 C -0.2688(4) 0.5443(2) 0.6652(3) 0.0679(14) Uani 1 1 d .
H72A H -0.2937 0.5008 0.6719 0.102 Uiso 1 1 calc R
H72B H -0.3246 0.5647 0.6071 0.102 Uiso 1 1 calc R
H72C H -0.2613 0.5689 0.7247 0.102 Uiso 1 1 calc R
C73 C 0.0309(4) 0.6068(2) 0.4878(4) 0.0787(16) Uani 1 1 d .
H73A H 0.0400 0.5806 0.4352 0.118 Uiso 1 1 calc R
H73B H 0.0929 0.5979 0.5506 0.118 Uiso 1 1 calc R
H73C H 0.0321 0.6520 0.4712 0.118 Uiso 1 1 calc R
C74 C -0.1696(4) 0.6064(2) 0.4039(3) 0.0780(15) Uani 1 1 d .
H74A H -0.2428 0.5972 0.4096 0.117 Uiso 1 1 calc R
H74B H -0.1612 0.5803 0.3509 0.117 Uiso 1 1 calc R
H74C H -0.1661 0.6516 0.3884 0.117 Uiso 1 1 calc R
C75 C -0.3143(4) 0.7321(2) 0.6279(4) 0.0720(15) Uani 1 1 d .
H75A H -0.3219 0.7786 0.6360 0.086 Uiso 1 1 calc R
H75B H -0.3743 0.7101 0.6444 0.086 Uiso 1 1 calc R
C76 C -0.3273(4) 0.7176(2) 0.5230(3) 0.0786(16) Uani 1 1 d .
H76A H -0.3255 0.6713 0.5143 0.118 Uiso 1 1 calc R
H76B H -0.2652 0.7374 0.5084 0.118 Uiso 1 1 calc R
H76C H -0.3998 0.7345 0.4779 0.118 Uiso 1 1 calc R
C77 C -0.1848(4) 0.7300(2) 0.7927(3) 0.0676(14) Uani 1 1 d .
H77A H -0.2480 0.7157 0.8124 0.081 Uiso 1 1 calc R
H77B H -0.1800 0.7771 0.7979 0.081 Uiso 1 1 calc R
C78 C -0.0772(3) 0.7013(3) 0.8595(3) 0.0735(13) Uani 1 1 d .
H78A H -0.0141 0.7181 0.8430 0.110 Uiso 1 1 calc R
H78B H -0.0808 0.6548 0.8514 0.110 Uiso 1 1 calc R
H78C H -0.0656 0.7120 0.9283 0.110 Uiso 1 1 calc R
C79 C 0.6374(4) 0.8814(3) 0.8520(4) 0.0812(17) Uani 1 1 d .
H79A H 0.5856 0.9041 0.8779 0.097 Uiso 1 1 calc R
H79B H 0.5917 0.8520 0.7991 0.097 Uiso 1 1 calc R
C80 C 0.6948(5) 0.9276(3) 0.8108(4) 0.0944(19) Uani 1 1 d .
H80A H 0.7481 0.9053 0.7873 0.142 Uiso 1 1 calc R
H80B H 0.7361 0.9584 0.8622 0.142 Uiso 1 1 calc R
H80C H 0.6386 0.9502 0.7553 0.142 Uiso 1 1 calc R
C81 C 0.6668(4) 0.8015(2) 0.9730(4) 0.0703(14) Uani 1 1 d .
H81A H 0.6156 0.7731 0.9216 0.084 Uiso 1 1 calc R
H81B H 0.6213 0.8242 1.0056 0.084 Uiso 1 1 calc R
C82 C 0.7555(4) 0.7628(3) 1.0475(3) 0.0809(15) Uani 1 1 d .
H82A H 0.8024 0.7906 1.1012 0.121 Uiso 1 1 calc R
H82B H 0.8031 0.7423 1.0159 0.121 Uiso 1 1 calc R
H82C H 0.7196 0.7301 1.0744 0.121 Uiso 1 1 calc R

loop_
_atom_site_aniso_label
_atom_site_aniso_U_11
_atom_site_aniso_U_22
_atom_site_aniso_U_33
_atom_site_aniso_U_23
_atom_site_aniso_U_13
_atom_site_aniso_U_12
Ga1 0.0294(2) 0.0408(2) 0.0360(2) -0.0092(2) 0.01428(16) -0.0043(2)
Na1 0.0375(9) 0.0505(10) 0.0535(10) -0.0126(8) 0.0179(8) -0.0083(7)
O1 0.0467(15) 0.053(2) 0.0606(18) -0.0074(17) 0.0225(14) 0.0014(16)
N1 0.0265(13) 0.0279(14) 0.0255(14) -0.0025(18) 0.0104(11) 0.0025(18)
C1 0.023(2) 0.040(2) 0.034(2) -0.0038(19) 0.0137(18) -0.0036(18)
O2 0.048(2) 0.075(2) 0.0505(19) 0.0019(18) 0.0157(16) -0.0054(18)
N2 0.0258(16) 0.0338(17) 0.0280(16) -0.0065(14) 0.0139(13) 0.0000(14)
C2 0.026(2) 0.033(2) 0.034(2) -0.0051(18) 0.0083(17) -0.0085(17)
N3 0.058(2) 0.059(2) 0.047(2) 0.0021(19) 0.023(2) -0.0020(19)
C3 0.0211(18) 0.031(2) 0.029(2) -0.0073(17) 0.0120(16) -0.0035(16)
N4 0.065(2) 0.051(2) 0.047(2) -0.0067(18) 0.024(2) -0.0087(19)
C4 0.033(2) 0.031(2) 0.030(2) -0.0055(18) 0.0148(18) -0.0052(18)
C5 0.034(2) 0.024(2) 0.045(3) -0.004(2) 0.0183(19) 0.0058(18)
C6 0.031(2) 0.030(2) 0.036(2) -0.0068(19) 0.0161(19) -0.0032(19)
C7 0.034(2) 0.033(2) 0.029(2) -0.0001(18) 0.0149(18) -0.0017(18)
C8 0.0235(16) 0.031(2) 0.0332(19) 0.002(2) 0.0108(14) -0.001(2)
C9 0.049(2) 0.045(2) 0.038(2) -0.008(2) 0.023(2) 0.001(2)
C10 0.040(2) 0.031(2) 0.035(2) -0.0027(18) 0.0179(18) 0.0013(18)
C11 0.039(2) 0.036(2) 0.045(3) 0.009(2) 0.023(2) 0.011(2)
C12 0.050(3) 0.040(3) 0.051(3) 0.004(2) 0.025(2) -0.001(2)
C13 0.051(3) 0.047(3) 0.080(4) 0.004(3) 0.025(3) 0.000(2)
C14 0.056(3) 0.049(3) 0.089(4) 0.020(3) 0.038(3) -0.001(3)
C15 0.058(3) 0.076(4) 0.065(4) 0.021(3) 0.035(3) 0.000(3)
C16 0.055(3) 0.067(3) 0.055(3) 0.008(3) 0.027(2) 0.003(3)
C17 0.044(2) 0.035(2) 0.029(2) 0.0011(18) 0.0155(19) 0.000(2)
C18 0.060(3) 0.038(2) 0.051(3) 0.004(2) 0.017(2) -0.002(2)
C19 0.049(3) 0.068(4) 0.050(3) 0.001(3) 0.008(2) -0.014(3)
C20 0.041(3) 0.068(3) 0.048(3) 0.014(3) 0.012(2) 0.003(3)
C21 0.044(3) 0.048(3) 0.054(3) 0.013(2) 0.023(2) 0.009(2)
C22 0.039(2) 0.041(3) 0.044(3) -0.001(2) 0.019(2) 0.000(2)
C23 0.036(2) 0.032(2) 0.030(2) -0.0004(18) 0.0145(17) 0.0027(18)
C24 0.032(2) 0.041(2) 0.040(2) 0.009(2) 0.0157(19) 0.006(2)
C25 0.040(2) 0.067(3) 0.044(3) -0.004(2) 0.015(2) 0.003(2)
C26 0.043(3) 0.097(4) 0.043(3) -0.002(2) 0.010(2) 0.002(3)
C27 0.031(2) 0.091(4) 0.061(3) 0.013(3) 0.004(2) 0.009(3)
C28 0.044(3) 0.066(3) 0.056(3) 0.000(3) 0.011(2) 0.018(2)
C29 0.044(3) 0.043(3) 0.056(3) 0.001(2) 0.009(2) 0.009(2)
C30 0.037(2) 0.033(2) 0.037(3) 0.0060(19) 0.017(2) 0.0092(19)
C31 0.040(3) 0.038(3) 0.048(3) 0.001(2) 0.014(2) -0.001(2)
C32 0.043(3) 0.043(3) 0.063(3) 0.004(2) 0.015(2) -0.004(2)
C33 0.059(3) 0.044(3) 0.069(3) 0.013(3) 0.034(3) 0.002(2)
C34 0.072(3) 0.063(3) 0.047(3) 0.010(3) 0.030(3) -0.007(3)
C35 0.053(3) 0.053(3) 0.047(3) 0.000(2) 0.024(2) -0.006(2)
C36 0.027(2) 0.031(2) 0.027(2) -0.0056(17) 0.0114(17) -0.0049(18)
C37 0.029(2) 0.029(2) 0.032(2) -0.0040(19) 0.0105(18) 0.0010(18)
C38 0.036(2) 0.040(2) 0.023(2) -0.0038(19) 0.0096(18) -0.001(2)
C39 0.034(2) 0.036(2) 0.032(2) -0.0092(19) 0.0167(19) -0.004(2)
C40 0.034(2) 0.034(2) 0.041(2) -0.0013(19) 0.0166(19) 0.0073(18)
C41 0.030(2) 0.031(2) 0.028(2) -0.0058(18) 0.0101(17) -0.0014(18)
C42 0.050(3) 0.049(3) 0.047(3) -0.004(2) 0.028(2) 0.006(2)
C43 0.040(2) 0.039(3) 0.039(2) 0.0033(18) 0.0149(18) 0.0095(19)
C44 0.043(2) 0.036(2) 0.042(3) 0.000(2) 0.007(2) 0.011(2)
C45 0.116(4) 0.043(3) 0.063(3) -0.005(2) 0.058(3) -0.009(3)
C46 0.167(6) 0.042(3) 0.110(5) 0.004(3) 0.100(5) 0.003(4)
C47 0.094(4) 0.049(3) 0.127(6) 0.019(4) 0.056(4) -0.008(3)
C48 0.104(5) 0.050(4) 0.069(4) 0.013(3) 0.001(4) -0.018(3)
C49 0.085(4) 0.046(3) 0.039(3) 0.006(2) 0.006(3) 0.001(3)
C50 0.041(2) 0.060(3) 0.036(2) 0.006(2) 0.012(2) 0.010(2)
C51 0.067(3) 0.072(3) 0.108(4) 0.042(4) -0.013(3) 0.007(4)
C52 0.067(4) 0.111(6) 0.121(5) 0.023(5) -0.038(3) 0.019(4)
C53 0.042(3) 0.133(6) 0.073(4) -0.017(4) -0.003(3) 0.006(4)
C54 0.039(3) 0.086(4) 0.067(3) -0.022(3) 0.020(3) 0.001(3)
C55 0.036(3) 0.057(3) 0.049(3) -0.010(2) 0.013(2) 0.001(2)
C56 0.041(2) 0.031(2) 0.033(2) -0.0019(18) 0.0160(19) 0.0014(19)
C57 0.037(2) 0.035(2) 0.029(2) 0.0076(19) 0.0161(19) 0.003(2)
C58 0.041(3) 0.050(3) 0.049(3) 0.001(2) 0.011(2) 0.003(2)
C59 0.041(3) 0.061(3) 0.064(3) -0.003(3) 0.006(2) -0.001(2)
C60 0.038(3) 0.059(3) 0.053(3) 0.014(2) 0.017(2) 0.011(2)
C61 0.050(3) 0.043(3) 0.064(3) 0.014(2) 0.025(2) 0.015(2)
C62 0.048(3) 0.039(3) 0.053(3) 0.002(2) 0.017(2) -0.001(2)
C63 0.036(2) 0.038(2) 0.035(2) 0.002(2) 0.0081(19) 0.003(2)
C64 0.068(3) 0.068(3) 0.045(3) -0.011(3) 0.036(3) -0.020(3)
C65 0.070(3) 0.071(3) 0.064(3) -0.019(3) 0.027(3) -0.026(3)
C66 0.049(3) 0.053(3) 0.074(4) -0.001(3) 0.022(3) -0.014(2)
C67 0.045(3) 0.052(3) 0.064(3) 0.015(3) 0.031(2) 0.006(2)
C68 0.042(3) 0.046(3) 0.038(3) 0.003(2) 0.016(2) 0.005(2)
C69 0.082(4) 0.053(3) 0.072(4) -0.013(3) 0.038(3) -0.014(3)
C70 0.089(4) 0.057(3) 0.060(3) -0.014(3) 0.035(3) -0.003(3)
C71 0.089(4) 0.112(5) 0.077(4) 0.018(4) 0.026(3) 0.035(4)
C72 0.062(3) 0.081(4) 0.065(3) 0.009(3) 0.029(3) -0.016(3)
C73 0.081(4) 0.086(4) 0.085(4) -0.030(3) 0.048(3) -0.021(3)
C74 0.088(4) 0.084(4) 0.058(3) 0.006(3) 0.022(3) -0.013(3)
C75 0.056(3) 0.075(3) 0.084(4) 0.019(3) 0.024(3) 0.015(3)
C76 0.064(3) 0.083(5) 0.078(4) 0.002(3) 0.013(3) 0.005(3)
C77 0.070(3) 0.075(3) 0.068(3) -0.011(3) 0.038(3) 0.002(3)
C78 0.058(3) 0.106(4) 0.062(3) -0.009(4) 0.027(2) -0.011(4)
C79 0.067(4) 0.087(4) 0.074(4) 0.011(3) 0.007(3) 0.002(3)
C80 0.094(4) 0.105(5) 0.086(4) 0.023(4) 0.035(3) -0.016(4)
C81 0.060(3) 0.081(4) 0.064(3) -0.003(3) 0.015(3) -0.012(3)
C82 0.100(4) 0.083(4) 0.055(3) 0.007(3) 0.022(3) -0.008(3)

loop_
_atom_type_symbol
_atom_type_description
_atom_type_scat_dispersion_real
_atom_type_scat_dispersion_imag
_atom_type_scat_source
C C 0.0033 0.0016 'International Tables Vol C Tables 4.2.6.8 and 6.1.1.4'
H H 0.0000 0.0000 'International Tables Vol C Tables 4.2.6.8 and 6.1.1.4'
N N 0.0061 0.0033 'International Tables Vol C Tables 4.2.6.8 and 6.1.1.4'
O O 0.0106 0.0060 'International Tables Vol C Tables 4.2.6.8 and 6.1.1.4'
Na Na 0.0362 0.0249 'International Tables Vol C Tables 4.2.6.8 and 6.1.1.4'
Ga Ga 0.2307 1.6083 'International Tables Vol C Tables 4.2.6.8 and 6.1.1.4'

loop_
_geom_angle_atom_site_label_1
_geom_angle_atom_site_label_2
_geom_angle_atom_site_label_3
_geom_angle
N1 Ga1 N2 81.98(12)
N1 Ga1 Na1 145.50(9)
N2 Ga1 Na1 132.19(9)
O1 Na1 N3 98.54(12)
O1 Na1 N4 135.99(12)
N3 Na1 N4 73.70(12)
O1 Na1 Ga1 114.60(8)
N3 Na1 Ga1 133.26(10)
N4 Na1 Ga1 99.99(10)
C75 O1 C77 111.0(3)
C75 O1 Na1 126.5(3)
C77 O1 Na1 122.5(2)
C1 N1 C3 116.5(3)
C1 N1 Ga1 112.1(2)
C3 N1 Ga1 131.4(2)
C2 C1 N1 117.1(3)
C2 C1 H1 121.5
N1 C1 H1 121.5
C79 O2 C81 113.6(4)
C2 N2 C36 120.4(3)
C2 N2 Ga1 113.3(2)
C36 N2 Ga1 126.3(2)
C1 C2 N2 115.6(3)
C1 C2 H2 122.2
N2 C2 H2 122.2
C72 N3 C71 109.0(4)
C72 N3 C69 110.0(4)
C71 N3 C69 111.7(4)
C72 N3 Na1 113.6(3)
C71 N3 Na1 104.3(3)
C69 N3 Na1 108.2(3)
C8 C3 C4 118.8(3)
C8 C3 N1 120.6(3)
C4 C3 N1 120.6(3)
C70 N4 C74 111.6(4)
C70 N4 C73 109.6(4)
C74 N4 C73 108.5(4)
C70 N4 Na1 103.4(3)
C74 N4 Na1 117.7(3)
C73 N4 Na1 105.6(3)
C5 C4 C3 119.2(3)
C5 C4 C10 121.7(3)
C3 C4 C10 119.1(3)
C6 C5 C4 122.6(3)
C6 C5 H5 118.7
C4 C5 H5 118.7
C5 C6 C7 117.6(3)
C5 C6 C9 122.1(3)
C7 C6 C9 120.2(3)
C6 C7 C8 122.6(3)
C6 C7 H7 118.7
C8 C7 H7 118.7
C7 C8 C3 119.1(3)
C7 C8 C23 121.6(3)
C3 C8 C23 119.3(3)
C6 C9 H9A 109.5
C6 C9 H9B 109.5
H9A C9 H9B 109.5
C6 C9 H9C 109.5
H9A C9 H9C 109.5
H9B C9 H9C 109.5
C4 C10 C11 114.6(3)
C4 C10 C17 112.8(3)
C11 C10 C17 110.3(3)
C4 C10 H10 106.2
C11 C10 H10 106.2
C17 C10 H10 106.2
C12 C11 C16 117.2(4)
C12 C11 C10 124.2(4)
C16 C11 C10 118.6(4)
C11 C12 C13 121.6(4)
C11 C12 H12 119.2
C13 C12 H12 119.2
C14 C13 C12 120.3(5)
C14 C13 H13 119.9
C12 C13 H13 119.9
C13 C14 C15 119.9(5)
C13 C14 H14 120.1
C15 C14 H14 120.1
C14 C15 C16 120.1(5)
C14 C15 H15 120.0
C16 C15 H15 120.0
C15 C16 C11 121.0(4)
C15 C16 H16 119.5
C11 C16 H16 119.5
C22 C17 C18 117.7(4)
C22 C17 C10 123.4(3)
C18 C17 C10 118.9(3)
C17 C18 C19 120.9(4)
C17 C18 H18 119.6
C19 C18 H18 119.6
C20 C19 C18 119.7(4)
C20 C19 H19 120.2
C18 C19 H19 120.2
C21 C20 C19 120.0(4)
C21 C20 H20 120.0
C19 C20 H20 120.0
C20 C21 C22 120.5(4)
C20 C21 H21 119.7
C22 C21 H21 119.7
C21 C22 C17 121.3(4)
C21 C22 H22 119.4
C17 C22 H22 119.4
C30 C23 C8 111.9(3)
C30 C23 C24 112.3(3)
C8 C23 C24 113.6(3)
C30 C23 H23 106.1
C8 C23 H23 106.1
C24 C23 H23 106.1
C25 C24 C29 118.0(4)
C25 C24 C23 124.0(3)
C29 C24 C23 118.0(4)
C24 C25 C26 122.0(4)
C24 C25 H25 119.0
C26 C25 H25 119.0
C27 C26 C25 119.1(4)
C27 C26 H26 120.5
C25 C26 H26 120.5
C28 C27 C26 120.1(4)
C28 C27 H27 120.0
C26 C27 H27 120.0
C27 C28 C29 120.4(4)
C27 C28 H28 119.8
C29 C28 H28 119.8
C28 C29 C24 120.4(4)
C28 C29 H29 119.8
C24 C29 H29 119.8
C31 C30 C35 117.2(4)
C31 C30 C23 118.8(4)
C35 C30 C23 124.0(4)
C30 C31 C32 121.7(4)
C30 C31 H31 119.2
C32 C31 H31 119.2
C33 C32 C31 119.8(4)
C33 C32 H32 120.1
C31 C32 H32 120.1
C34 C33 C32 119.9(4)
C34 C33 H33 120.1
C32 C33 H33 120.1
C33 C34 C35 120.7(4)
C33 C34 H34 119.6
C35 C34 H34 119.6
C34 C35 C30 120.7(4)
C34 C35 H35 119.6
C30 C35 H35 119.6
C37 C36 N2 121.2(3)
C37 C36 C41 118.6(3)
N2 C36 C41 120.0(3)
C38 C37 C36 119.1(3)
C38 C37 C43 121.1(3)
C36 C37 C43 119.8(3)
C39 C38 C37 122.6(4)
C39 C38 H38 118.7
C37 C38 H38 118.7
C38 C39 C40 117.3(3)
C38 C39 C42 121.1(4)
C40 C39 C42 121.5(3)
C41 C40 C39 122.8(3)
C41 C40 H40 118.6
C39 C40 H40 118.6
C40 C41 C36 119.3(3)
C40 C41 C56 122.5(3)
C36 C41 C56 118.2(3)
C39 C42 H42A 109.5
C39 C42 H42B 109.5
H42A C42 H42B 109.5
C39 C42 H42C 109.5
H42A C42 H42C 109.5
H42B C42 H42C 109.5
C50 C43 C44 114.9(3)
C50 C43 C37 112.3(3)
C44 C43 C37 110.8(3)
C50 C43 H43 106.1
C44 C43 H43 106.1
C37 C43 H43 106.1
C49 C44 C45 117.4(4)
C49 C44 C43 118.9(4)
C45 C44 C43 123.6(4)
C44 C45 C46 121.5(5)
C44 C45 H45 119.2
C46 C45 H45 119.2
C47 C46 C45 121.1(5)
C47 C46 H46 119.4
C45 C46 H46 119.4
C48 C47 C46 118.9(5)
C48 C47 H47 120.6
C46 C47 H47 120.6
C47 C48 C49 119.2(5)
C47 C48 H48 120.4
C49 C48 H48 120.4
C44 C49 C48 121.9(5)
C44 C49 H49 119.1
C48 C49 H49 119.1
C55 C50 C51 117.3(4)
C55 C50 C43 122.4(4)
C51 C50 C43 120.1(4)
C50 C51 C52 120.1(6)
C50 C51 H51 120.0
C52 C51 H51 120.0
C53 C52 C51 121.0(6)
C53 C52 H52 119.5
C51 C52 H52 119.5
C52 C53 C54 120.0(5)
C52 C53 H53 120.0
C54 C53 H53 120.0
C53 C54 C55 119.6(5)
C53 C54 H54 120.2
C55 C54 H54 120.2
C50 C55 C54 122.0(4)
C50 C55 H55 119.0
C54 C55 H55 119.0
C57 C56 C63 113.8(3)
C57 C56 C41 112.8(3)
C63 C56 C41 111.3(3)
C57 C56 H56 106.1
C63 C56 H56 106.1
C41 C56 H56 106.1
C58 C57 C62 117.8(3)
C58 C57 C56 118.7(3)
C62 C57 C56 123.5(3)
C57 C58 C59 121.9(4)
C57 C58 H58 119.0
C59 C58 H58 119.0
C60 C59 C58 119.3(4)
C60 C59 H59 120.4
C58 C59 H59 120.4
C61 C60 C59 120.2(4)
C61 C60 H60 119.9
C59 C60 H60 119.9
C60 C61 C62 119.8(4)
C60 C61 H61 120.1
C62 C61 H61 120.1
C57 C62 C61 121.0(4)
C57 C62 H62 119.5
C61 C62 H62 119.5
C64 C63 C68 116.9(4)
C64 C63 C56 122.9(4)
C68 C63 C56 120.2(3)
C63 C64 C65 122.1(4)
C63 C64 H64 119.0
C65 C64 H64 119.0
C66 C65 C64 119.7(4)
C66 C65 H65 120.1
C64 C65 H65 120.1
C67 C66 C65 119.7(4)
C67 C66 H66 120.2
C65 C66 H66 120.2
C66 C67 C68 120.8(4)
C66 C67 H67 119.6
C68 C67 H67 119.6
C67 C68 C63 120.8(4)
C67 C68 H68 119.6
C63 C68 H68 119.6
N3 C69 C70 112.9(4)
N3 C69 H69A 109.0
C70 C69 H69A 109.0
N3 C69 H69B 109.0
C70 C69 H69B 109.0
H69A C69 H69B 107.8
N4 C70 C69 113.6(4)
N4 C70 H70A 108.8
C69 C70 H70A 108.8
N4 C70 H70B 108.8
C69 C70 H70B 108.8
H70A C70 H70B 107.7
N3 C71 H71A 109.5
N3 C71 H71B 109.5
H71A C71 H71B 109.5
N3 C71 H71C 109.5
H71A C71 H71C 109.5
H71B C71 H71C 109.5
N3 C72 H72A 109.5
N3 C72 H72B 109.5
H72A C72 H72B 109.5
N3 C72 H72C 109.5
H72A C72 H72C 109.5
H72B C72 H72C 109.5
N4 C73 H73A 109.5
N4 C73 H73B 109.5
H73A C73 H73B 109.5
N4 C73 H73C 109.5
H73A C73 H73C 109.5
H73B C73 H73C 109.5
N4 C74 H74A 109.5
N4 C74 H74B 109.5
H74A C74 H74B 109.5
N4 C74 H74C 109.5
H74A C74 H74C 109.5
H74B C74 H74C 109.5
O1 C75 C76 109.1(4)
O1 C75 H75A 109.9
C76 C75 H75A 109.9
O1 C75 H75B 109.9
C76 C75 H75B 109.9
H75A C75 H75B 108.3
C75 C76 H76A 109.5
C75 C76 H76B 109.5
H76A C76 H76B 109.5
C75 C76 H76C 109.5
H76A C76 H76C 109.5
H76B C76 H76C 109.5
O1 C77 C78 109.6(4)
O1 C77 H77A 109.7
C78 C77 H77A 109.7
O1 C77 H77B 109.7
C78 C77 H77B 109.7
H77A C77 H77B 108.2
C77 C78 H78A 109.5
C77 C78 H78B 109.5
H78A C78 H78B 109.5
C77 C78 H78C 109.5
H78A C78 H78C 109.5
H78B C78 H78C 109.5
O2 C79 C80 110.6(4)
O2 C79 H79A 109.5
C80 C79 H79A 109.5
O2 C79 H79B 109.5
C80 C79 H79B 109.5
H79A C79 H79B 108.1
C79 C80 H80A 109.5
C79 C80 H80B 109.5
H80A C80 H80B 109.5
C79 C80 H80C 109.5
H80A C80 H80C 109.5
H80B C80 H80C 109.5
O2 C81 C82 110.4(4)
O2 C81 H81A 109.6
C82 C81 H81A 109.6
O2 C81 H81B 109.6
C82 C81 H81B 109.6
H81A C81 H81B 108.1
C81 C82 H82A 109.5
C81 C82 H82B 109.5
H82A C82 H82B 109.5
C81 C82 H82C 109.5
H82A C82 H82C 109.5
H82B C82 H82C 109.5

loop_
_geom_bond_atom_site_label_1
_geom_bond_atom_site_label_2
_geom_bond_distance
Ga1 N1 1.951(2)
Ga1 N2 1.958(3)
Ga1 Na1 3.0384(16)
Na1 O1 2.356(3)
Na1 N3 2.488(4)
Na1 N4 2.491(4)
O1 C75 1.424(5)
O1 C77 1.434(5)
N1 C1 1.397(4)
N1 C3 1.413(4)
C1 C2 1.333(5)
C1 H1 0.9500
O2 C79 1.405(5)
O2 C81 1.409(5)
N2 C2 1.380(4)
N2 C36 1.414(4)
C2 H2 0.9500
N3 C72 1.459(5)
N3 C71 1.465(5)
N3 C69 1.468(5)
C3 C8 1.412(4)
C3 C4 1.413(5)
N4 C70 1.460(5)
N4 C74 1.461(5)
N4 C73 1.478(5)
C4 C5 1.393(5)
C4 C10 1.524(5)
C5 C6 1.380(5)
C5 H5 0.9500
C6 C7 1.383(5)
C6 C9 1.513(5)
C7 C8 1.391(5)
C7 H7 0.9500
C8 C23 1.529(5)
C9 H9A 0.9800
C9 H9B 0.9800
C9 H9C 0.9800
C10 C11 1.530(5)
C10 C17 1.539(5)
C10 H10 1.0000
C11 C12 1.370(5)
C11 C16 1.401(5)
C12 C13 1.392(6)
C12 H12 0.9500
C13 C14 1.363(6)
C13 H13 0.9500
C14 C15 1.364(6)
C14 H14 0.9500
C15 C16 1.392(6)
C15 H15 0.9500
C16 H16 0.9500
C17 C22 1.388(5)
C17 C18 1.390(5)
C18 C19 1.397(6)
C18 H18 0.9500
C19 C20 1.371(6)
C19 H19 0.9500
C20 C21 1.369(6)
C20 H20 0.9500
C21 C22 1.373(5)
C21 H21 0.9500
C22 H22 0.9500
C23 C30 1.525(5)
C23 C24 1.533(5)
C23 H23 1.0000
C24 C25 1.359(5)
C24 C29 1.392(5)
C25 C26 1.392(5)
C25 H25 0.9500
C26 C27 1.373(6)
C26 H26 0.9500
C27 C28 1.361(6)
C27 H27 0.9500
C28 C29 1.387(5)
C28 H28 0.9500
C29 H29 0.9500
C30 C31 1.381(5)
C30 C35 1.393(5)
C31 C32 1.382(5)
C31 H31 0.9500
C32 C33 1.372(6)
C32 H32 0.9500
C33 C34 1.352(6)
C33 H33 0.9500
C34 C35 1.386(6)
C34 H34 0.9500
C35 H35 0.9500
C36 C37 1.410(5)
C36 C41 1.418(5)
C37 C38 1.396(5)
C37 C43 1.527(5)
C38 C39 1.381(5)
C38 H38 0.9500
C39 C40 1.386(5)
C39 C42 1.506(5)
C40 C41 1.382(5)
C40 H40 0.9500
C41 C56 1.532(5)
C42 H42A 0.9800
C42 H42B 0.9800
C42 H42C 0.9800
C43 C50 1.522(5)
C43 C44 1.523(5)
C43 H43 1.0000
C44 C49 1.360(6)
C44 C45 1.366(6)
C45 C46 1.372(6)
C45 H45 0.9500
C46 C47 1.365(7)
C46 H46 0.9500
C47 C48 1.364(7)
C47 H47 0.9500
C48 C49 1.409(7)
C48 H48 0.9500
C49 H49 0.9500
C50 C55 1.377(6)
C50 C51 1.387(6)
C51 C52 1.399(7)
C51 H51 0.9500
C52 C53 1.343(8)
C52 H52 0.9500
C53 C54 1.365(7)
C53 H53 0.9500
C54 C55 1.383(5)
C54 H54 0.9500
C55 H55 0.9500
C56 C57 1.522(5)
C56 C63 1.523(5)
C56 H56 1.0000
C57 C58 1.378(5)
C57 C62 1.383(5)
C58 C59 1.385(5)
C58 H58 0.9500
C59 C60 1.376(6)
C59 H59 0.9500
C60 C61 1.369(6)
C60 H60 0.9500
C61 C62 1.395(5)
C61 H61 0.9500
C62 H62 0.9500
C63 C64 1.371(6)
C63 C68 1.401(5)
C64 C65 1.400(6)
C64 H64 0.9500
C65 C66 1.365(6)
C65 H65 0.9500
C66 C67 1.361(6)
C66 H66 0.9500
C67 C68 1.390(5)
C67 H67 0.9500
C68 H68 0.9500
C69 C70 1.482(6)
C69 H69A 0.9900
C69 H69B 0.9900
C70 H70A 0.9900
C70 H70B 0.9900
C71 H71A 0.9800
C71 H71B 0.9800
C71 H71C 0.9800
C72 H72A 0.9800
C72 H72B 0.9800
C72 H72C 0.9800
C73 H73A 0.9800
C73 H73B 0.9800
C73 H73C 0.9800
C74 H74A 0.9800
C74 H74B 0.9800
C74 H74C 0.9800
C75 C76 1.500(6)
C75 H75A 0.9900
C75 H75B 0.9900
C76 H76A 0.9800
C76 H76B 0.9800
C76 H76C 0.9800
C77 C78 1.482(6)
C77 H77A 0.9900
C77 H77B 0.9900
C78 H78A 0.9800
C78 H78B 0.9800
C78 H78C 0.9800
C79 C80 1.463(7)
C79 H79A 0.9900
C79 H79B 0.9900
C80 H80A 0.9800
C80 H80B 0.9800
C80 H80C 0.9800
C81 C82 1.483(6)
C81 H81A 0.9900
C81 H81B 0.9900
C82 H82A 0.9800
C82 H82B 0.9800
C82 H82C 0.9800
